data_7234883
loop_
_publ_author_name
'Bing-Hua Lei'
'Qingrong Kong'
'Zhihua Yang'
'Yun Yang'
'Ying Wang'
'Shilie Pan'

_publ_section_title
;
 Hierarchized band gap and enhanced optical responses of trivalent
 rare-earth metal nitrates due to (d-p)pi conjugation interactions
;
_journal_name_full 'Journal of Materials Chemistry C'
_journal_page_first 6295
_journal_page_last 6301
_journal_paper_doi 10.1039/C6TC01512C
_journal_volume 4
_journal_year 2016
_chemical_formula_sum 'H4 La2 N10 Na4 O32'
_chemical_formula_weight 1025.91
_space_group_IT_number 13
_space_group_name_Hall '-P 2yc'
_space_group_name_H-M_alt 'P 1 2/c 1'
_symmetry_cell_setting monoclinic
_symmetry_space_group_name_H-M 'P 1 2/c 1'
_atom_sites_solution_hydrogens geom
_atom_sites_solution_primary direct
_atom_sites_solution_secondary difmap
_cell_angle_alpha 90.00
_cell_angle_beta 90.696(13)
_cell_angle_gamma 90.00
_cell_formula_units_Z 4
_cell_length_a 21.49(2)
_cell_length_b 7.949(9)
_cell_length_c 15.222(17)
_cell_measurement_reflns_used 1107
_cell_measurement_temperature 296(2)
_cell_measurement_theta_max 23.38
_cell_measurement_theta_min 2.68
_cell_volume 2600(5)
_computing_cell_refinement 'Bruker SMART'
_computing_data_collection 'Bruker SMART'
_computing_data_reduction 'Bruker SAINT'
_computing_molecular_graphics 'Bruker SHELXTL'
_computing_publication_material 'Bruker SHELXTL'
_computing_structure_refinement 'SHELXL-97 (Sheldrick, 1997)'
_computing_structure_solution 'SHELXS-97 (Sheldrick, 1990)'
_diffrn_ambient_temperature 296(2)
_diffrn_measured_fraction_theta_full 0.997
_diffrn_measured_fraction_theta_max 0.997
_diffrn_measurement_device_type 'CCD area detector'
_diffrn_measurement_method 'phi and omega scans'
_diffrn_radiation_monochromator graphite
_diffrn_radiation_source 'fine-focus sealed tube'
_diffrn_radiation_type MoK\a
_diffrn_radiation_wavelength 0.71073
_diffrn_reflns_av_R_equivalents 0.0725
_diffrn_reflns_av_sigmaI/netI 0.0941
_diffrn_reflns_limit_h_max 25
_diffrn_reflns_limit_h_min -25
_diffrn_reflns_limit_k_max 6
_diffrn_reflns_limit_k_min -9
_diffrn_reflns_limit_l_max 17
_diffrn_reflns_limit_l_min -18
_diffrn_reflns_number 12620
_diffrn_reflns_theta_full 25.00
_diffrn_reflns_theta_max 25.00
_diffrn_reflns_theta_min 2.68
_exptl_absorpt_coefficient_mu 3.461
_exptl_absorpt_correction_T_max 0.7456
_exptl_absorpt_correction_T_min 0.6012
_exptl_absorpt_correction_type numerical
_exptl_absorpt_process_details face-indexed
_exptl_crystal_colour colorless
_exptl_crystal_density_diffrn 2.620
_exptl_crystal_density_method 'not measured'
_exptl_crystal_description block
_exptl_crystal_F_000 1952
_exptl_crystal_size_max 0.39
_exptl_crystal_size_mid 0.211
_exptl_crystal_size_min 0.158
_refine_diff_density_max 0.878
_refine_diff_density_min -1.478
_refine_diff_density_rms 0.180
_refine_ls_extinction_method none
_refine_ls_goodness_of_fit_ref 0.932
_refine_ls_hydrogen_treatment mixed
_refine_ls_matrix_type full
_refine_ls_number_parameters 446
_refine_ls_number_reflns 4578
_refine_ls_number_restraints 0
_refine_ls_restrained_S_all 0.932
_refine_ls_R_factor_all 0.0994
_refine_ls_R_factor_gt 0.0449
_refine_ls_shift/su_max 0.001
_refine_ls_shift/su_mean 0.000
_refine_ls_structure_factor_coef Fsqd
_refine_ls_weighting_details 'calc w=1/[\s^2^(Fo^2^)+(0.0258P)^2^+0.0000P] where P=(Fo^2^+2Fc^2^)/3'
_refine_ls_weighting_scheme calc
_refine_ls_wR_factor_gt 0.0833
_refine_ls_wR_factor_ref 0.1053
_reflns_number_gt 2477
_reflns_number_total 4578
_reflns_threshold_expression >2sigma(I)
_cod_data_source_file J-Mater-Chem-C-2016-4-6295.cif
_cod_data_source_block 1
_cod_depositor_comments
;
The following automatic conversions were performed:

data item '_exptl_absorpt_correction_type' value 'Numerical' was
changed to 'numerical' in accordance with the built-in table derived
from the CIF Core dictionary named 'cif_core.dic' version 2.4.5 last
updated on 2014-11-21.

data item '_symmetry_cell_setting' value 'Monoclinic' was changed to
'monoclinic' in accordance with the built-in table derived from the
CIF Core dictionary named 'cif_core.dic' version 2.4.5 last updated
on 2014-11-21.

Automatic conversion script
Id: cif_fix_values 6909 2019-04-08 15:41:33Z antanas 
;
_cod_original_cell_volume 2601(5)
_cod_original_sg_symbol_H-M P2/c
_cod_database_code 7234883

loop_
_symmetry_equiv_pos_as_xyz
'x, y, z'
'-x, y, -z+1/2'
'-x, -y, -z'
'x, -y, z-1/2'

loop_
_atom_site_label
_atom_site_type_symbol
_atom_site_fract_x
_atom_site_fract_y
_atom_site_fract_z
_atom_site_U_iso_or_equiv
_atom_site_adp_type
_atom_site_occupancy
_atom_site_symmetry_multiplicity
_atom_site_calc_flag
_atom_site_refinement_flags
_atom_site_disorder_assembly
_atom_site_disorder_group
La1 La 1.0000 0.14758(11) 0.2500 0.0197(2) Uani 1 2 d S . .
La2 La 0.74903(2) 0.16682(7) 0.25514(3) 0.01934(16) Uani 1 1 d . . .
La3 La 0.5000 0.17027(11) 0.2500 0.0191(2) Uani 1 2 d S . .
Na1 Na 0.8911(2) -0.3366(5) 0.3801(3) 0.0523(13) Uani 1 1 d . . .
Na2 Na 0.87207(18) 0.1876(5) 0.5352(2) 0.0353(10) Uani 1 1 d . . .
Na3 Na 0.62696(17) 0.6593(5) 0.1565(2) 0.0340(10) Uani 1 1 d . . .
Na4 Na 0.62003(18) 0.2365(6) -0.0261(2) 0.0377(11) Uani 1 1 d . . .
N1 N 0.9978(4) -0.2533(11) 0.5540(5) 0.028(2) Uani 1 1 d . . .
N2 N 0.8210(3) -0.0206(12) 0.4009(5) 0.027(2) Uani 1 1 d . . .
N3 N 0.9212(3) -0.1619(10) 0.2099(5) 0.0238(19) Uani 1 1 d . . .
N4 N 0.8775(4) 0.3497(11) 0.2831(5) 0.026(2) Uani 1 1 d . . .
N5 N 0.7449(4) 0.2875(11) 0.0656(5) 0.030(2) Uani 1 1 d . . .
N6 N 0.7497(4) -0.1493(12) 0.1419(5) 0.032(2) Uani 1 1 d . . .
N7 N 0.6814(3) 0.4909(11) 0.3120(5) 0.0253(19) Uani 1 1 d . . .
N8 N 0.6250(4) 0.0433(10) 0.3375(4) 0.0209(18) Uani 1 1 d . . .
N9 N 0.5715(3) -0.0197(11) 0.1076(5) 0.028(2) Uani 1 1 d . . .
N10 N 0.4967(4) 0.4783(11) 0.1292(5) 0.031(2) Uani 1 1 d . . .
O1 O 1.0403(3) -0.1592(9) 0.5836(4) 0.0320(17) Uani 1 1 d . . .
O2 O 0.9572(3) -0.3042(9) 0.6089(4) 0.0286(16) Uani 1 1 d . . .
O3 O 0.9953(3) -0.2956(10) 0.4766(4) 0.0394(19) Uani 1 1 d . . .
O4 O 0.8539(3) -0.0900(9) 0.4563(4) 0.0308(17) Uani 1 1 d . . .
O5 O 0.8053(3) -0.0982(9) 0.3319(4) 0.0296(17) Uani 1 1 d . . .
O6 O 0.8032(3) 0.1290(9) 0.4097(4) 0.0270(16) Uani 1 1 d . . .
O7 O 0.9397(3) -0.1291(9) 0.2878(4) 0.0255(16) Uani 1 1 d . . .
O8 O 0.8931(3) -0.2910(9) 0.1921(4) 0.0374(18) Uani 1 1 d . . .
O9 O 0.9340(3) -0.0547(8) 0.1511(4) 0.0244(15) Uani 1 1 d . . .
O10 O 0.8765(3) 0.2034(8) 0.2542(4) 0.0246(15) Uani 1 1 d . . .
O11 O 0.9299(3) 0.4187(8) 0.2948(4) 0.0269(16) Uani 1 1 d . . .
O12 O 0.8291(3) 0.4279(8) 0.2994(4) 0.0262(16) Uani 1 1 d . . .
O13 O 0.7897(3) 0.3176(9) 0.1179(4) 0.0327(17) Uani 1 1 d . . .
O14 O 0.7452(3) 0.3334(11) -0.0104(4) 0.049(2) Uani 1 1 d . . .
O15 O 0.6999(3) 0.2038(9) 0.0967(4) 0.0317(17) Uani 1 1 d . . .
O16 O 0.7484(3) -0.2748(10) 0.0948(4) 0.0410(19) Uani 1 1 d . . .
O17 O 0.7054(3) -0.1166(9) 0.1936(3) 0.0254(16) Uani 1 1 d . . .
O18 O 0.7032(3) 0.3895(9) 0.3685(4) 0.0307(17) Uani 1 1 d . . .
O19 O 0.6930(3) 0.4535(9) 0.2322(4) 0.0309(17) Uani 1 1 d . . .
O20 O 0.6507(3) 0.6132(9) 0.3295(4) 0.0328(18) Uani 1 1 d . . .
O21 O 0.6745(3) 0.0000(9) 0.3716(4) 0.0300(17) Uani 1 1 d . . .
O22 O 0.6250(3) 0.1483(8) 0.2734(4) 0.0249(16) Uani 1 1 d . . .
O23 O 0.5735(3) -0.0103(9) 0.3631(4) 0.0279(16) Uani 1 1 d . . .
O24 O 0.5542(3) 0.1310(9) 0.0965(4) 0.0315(17) Uani 1 1 d . . .
O25 O 0.4546(3) 0.3680(9) 0.1296(4) 0.0280(16) Uani 1 1 d . . .
O26 O 0.5428(3) 0.4560(9) 0.1807(4) 0.0328(18) Uani 1 1 d . . .
O27 O 0.4927(3) 0.6073(10) 0.0852(4) 0.0389(19) Uani 1 1 d . . .
O28 O 0.6271(3) 0.5280(10) 0.0186(4) 0.0307(18) Uani 1 1 d D . .
H1 H 0.604(3) 0.586(11) -0.014(5) 0.037 Uiso 1 1 d D . .
H2 H 0.655(3) 0.566(12) -0.012(5) 0.037 Uiso 1 1 d D . .
O29 O 0.5559(3) 0.9093(9) 0.1779(4) 0.0264(16) Uani 1 1 d . . .
O30 O 0.6028(3) 0.9098(10) 0.0528(4) 0.0353(18) Uani 1 1 d . . .
O31 O 0.7944(3) 0.0441(9) 0.6393(4) 0.0275(16) Uani 1 1 d . . .
O32 O 0.8720(3) -0.5158(10) 0.5006(5) 0.0372(18) Uani 1 1 d D . .
H4 H 0.903(3) -0.462(12) 0.518(6) 0.045 Uiso 1 1 d D . .
H3 H 0.840(3) -0.531(13) 0.531(5) 0.045 Uiso 1 1 d D . .

loop_
_atom_site_aniso_label
_atom_site_aniso_U_11
_atom_site_aniso_U_22
_atom_site_aniso_U_33
_atom_site_aniso_U_23
_atom_site_aniso_U_13
_atom_site_aniso_U_12
La1 0.0157(4) 0.0234(5) 0.0201(4) 0.000 0.0012(3) 0.000
La2 0.0155(3) 0.0219(4) 0.0206(3) 0.0002(3) 0.0009(2) 0.0004(3)
La3 0.0154(4) 0.0202(5) 0.0216(4) 0.000 0.0014(3) 0.000
Na1 0.091(4) 0.020(3) 0.046(3) -0.001(2) 0.015(2) 0.002(3)
Na2 0.046(2) 0.034(3) 0.0261(19) 0.007(2) -0.0047(17) -0.002(2)
Na3 0.036(2) 0.031(3) 0.035(2) -0.002(2) 0.0005(17) -0.003(2)
Na4 0.043(2) 0.040(3) 0.031(2) -0.005(2) 0.0031(18) -0.007(2)
N1 0.027(5) 0.027(5) 0.029(5) 0.003(4) -0.003(4) 0.003(4)
N2 0.018(4) 0.041(6) 0.021(4) 0.009(5) 0.009(3) -0.001(4)
N3 0.019(4) 0.020(5) 0.032(4) 0.005(4) 0.003(4) 0.002(4)
N4 0.027(5) 0.023(6) 0.027(4) 0.003(4) 0.006(4) -0.002(4)
N5 0.031(5) 0.031(6) 0.029(5) 0.007(4) 0.002(4) 0.015(4)
N6 0.036(5) 0.036(6) 0.025(4) 0.008(4) 0.004(4) 0.005(5)
N7 0.019(4) 0.025(5) 0.032(5) -0.002(4) 0.009(4) -0.008(4)
N8 0.031(5) 0.018(5) 0.014(4) -0.009(4) 0.003(4) 0.002(4)
N9 0.019(4) 0.025(6) 0.041(5) -0.009(5) 0.006(4) -0.005(4)
N10 0.037(5) 0.022(6) 0.033(5) -0.007(5) 0.009(4) 0.003(5)
O1 0.028(4) 0.032(5) 0.036(4) -0.002(4) -0.002(3) -0.003(3)
O2 0.024(4) 0.034(5) 0.028(3) -0.003(3) -0.001(3) -0.006(3)
O3 0.052(5) 0.046(5) 0.020(3) -0.005(4) -0.001(3) -0.009(4)
O4 0.038(4) 0.029(4) 0.026(3) 0.010(3) -0.001(3) 0.011(4)
O5 0.036(4) 0.029(5) 0.023(3) -0.001(3) -0.003(3) -0.006(4)
O6 0.030(4) 0.023(4) 0.028(3) -0.009(3) -0.002(3) 0.005(3)
O7 0.023(3) 0.034(5) 0.019(3) -0.002(3) -0.004(3) -0.004(3)
O8 0.043(5) 0.017(4) 0.051(4) 0.005(4) -0.015(3) -0.013(4)
O9 0.029(4) 0.018(4) 0.026(3) 0.001(3) 0.003(3) -0.002(3)
O10 0.022(3) 0.019(4) 0.033(3) -0.007(4) 0.000(3) -0.003(3)
O11 0.015(3) 0.023(4) 0.043(4) 0.003(3) 0.003(3) 0.002(3)
O12 0.014(3) 0.022(4) 0.042(4) -0.004(3) 0.005(3) 0.005(3)
O13 0.027(4) 0.039(5) 0.033(4) 0.000(4) 0.000(3) -0.005(4)
O14 0.047(5) 0.072(7) 0.028(4) 0.022(4) 0.001(3) 0.014(5)
O15 0.029(4) 0.029(4) 0.037(4) 0.005(4) 0.001(3) -0.011(4)
O16 0.050(5) 0.027(5) 0.046(4) -0.016(4) 0.014(4) -0.008(4)
O17 0.021(3) 0.034(4) 0.022(3) -0.001(3) 0.006(3) -0.007(3)
O18 0.040(4) 0.026(4) 0.026(3) 0.001(3) -0.002(3) 0.004(4)
O19 0.037(4) 0.034(5) 0.022(3) 0.007(3) 0.007(3) 0.011(4)
O20 0.036(4) 0.024(4) 0.039(4) -0.005(4) 0.006(3) 0.010(4)
O21 0.026(4) 0.035(5) 0.029(3) 0.002(4) -0.004(3) 0.006(4)
O22 0.029(4) 0.023(4) 0.022(3) 0.010(3) 0.002(3) -0.001(3)
O23 0.023(3) 0.034(5) 0.027(3) 0.005(3) 0.002(3) -0.012(3)
O24 0.038(4) 0.026(4) 0.031(4) 0.004(3) 0.005(3) 0.011(4)
O25 0.018(3) 0.024(4) 0.041(4) 0.004(3) -0.008(3) -0.003(3)
O26 0.034(4) 0.037(5) 0.027(3) 0.003(4) -0.004(3) -0.003(4)
O27 0.050(5) 0.027(5) 0.040(4) 0.020(4) 0.003(3) -0.001(4)
O28 0.030(4) 0.036(5) 0.026(4) 0.006(4) 0.000(3) -0.006(4)
O29 0.039(4) 0.023(4) 0.018(3) 0.005(3) 0.011(3) -0.001(3)
O30 0.037(4) 0.035(5) 0.034(4) -0.010(4) 0.011(3) 0.012(4)
O31 0.022(4) 0.023(4) 0.037(4) 0.006(3) 0.007(3) 0.008(3)
O32 0.031(4) 0.037(5) 0.044(4) 0.003(4) 0.011(3) -0.011(4)

loop_
_atom_type_symbol
_atom_type_description
_atom_type_scat_dispersion_real
_atom_type_scat_dispersion_imag
_atom_type_scat_source
N N 0.0061 0.0033 'International Tables Vol C Tables 4.2.6.8 and 6.1.1.4'
H H 0.0000 0.0000 'International Tables Vol C Tables 4.2.6.8 and 6.1.1.4'
O O 0.0106 0.0060 'International Tables Vol C Tables 4.2.6.8 and 6.1.1.4'
Na Na 0.0362 0.0249 'International Tables Vol C Tables 4.2.6.8 and 6.1.1.4'
La La -0.2871 2.4523 'International Tables Vol C Tables 4.2.6.8 and 6.1.1.4'

loop_
_geom_angle_atom_site_label_1
_geom_angle_atom_site_label_2
_geom_angle_atom_site_label_3
_geom_angle
_geom_angle_site_symmetry_1
_geom_angle_site_symmetry_3
O9 La1 O9 103.9(3) . 2_755
O9 La1 O7 48.92(18) . .
O9 La1 O7 67.8(2) 2_755 .
O9 La1 O7 67.8(2) . 2_755
O9 La1 O7 48.92(18) 2_755 2_755
O7 La1 O7 65.9(3) . 2_755
O9 La1 O2 160.38(19) . 3_756
O9 La1 O2 68.9(2) 2_755 3_756
O7 La1 O2 112.68(19) . 3_756
O7 La1 O2 113.97(19) 2_755 3_756
O9 La1 O2 68.9(2) . 4
O9 La1 O2 160.39(19) 2_755 4
O7 La1 O2 113.97(19) . 4
O7 La1 O2 112.68(19) 2_755 4
O2 La1 O2 123.7(3) 3_756 4
O9 La1 O1 69.9(2) . 4
O9 La1 O1 112.7(2) 2_755 4
O7 La1 O1 113.69(19) . 4
O7 La1 O1 69.89(19) 2_755 4
O2 La1 O1 129.6(2) 3_756 4
O2 La1 O1 47.9(2) 4 4
O9 La1 O1 112.7(2) . 3_756
O9 La1 O1 69.9(2) 2_755 3_756
O7 La1 O1 69.89(19) . 3_756
O7 La1 O1 113.69(19) 2_755 3_756
O2 La1 O1 47.9(2) 3_756 3_756
O2 La1 O1 129.6(2) 4 3_756
O1 La1 O1 176.0(3) 4 3_756
O9 La1 O10 65.57(19) . .
O9 La1 O10 128.07(18) 2_755 .
O7 La1 O10 69.1(2) . .
O7 La1 O10 129.33(19) 2_755 .
O2 La1 O10 103.72(19) 3_756 .
O2 La1 O10 66.89(18) 4 .
O1 La1 O10 110.21(18) 4 .
O1 La1 O10 69.09(18) 3_756 .
O9 La1 O10 128.07(18) . 2_755
O9 La1 O10 65.57(19) 2_755 2_755
O7 La1 O10 129.33(19) . 2_755
O7 La1 O10 69.1(2) 2_755 2_755
O2 La1 O10 66.89(18) 3_756 2_755
O2 La1 O10 103.72(19) 4 2_755
O1 La1 O10 69.09(18) 4 2_755
O1 La1 O10 110.22(18) 3_756 2_755
O10 La1 O10 161.0(3) . 2_755
O9 La1 O11 129.93(19) . 2_755
O9 La1 O11 109.53(19) 2_755 2_755
O7 La1 O11 175.31(19) . 2_755
O7 La1 O11 109.5(2) 2_755 2_755
O2 La1 O11 69.0(2) 3_756 2_755
O2 La1 O11 67.1(2) 4 2_755
O1 La1 O11 63.32(19) 4 2_755
O1 La1 O11 113.2(2) 3_756 2_755
O10 La1 O11 115.1(2) . 2_755
O10 La1 O11 46.75(19) 2_755 2_755
O9 La1 O11 109.53(19) . .
O9 La1 O11 129.94(19) 2_755 .
O7 La1 O11 109.5(2) . .
O7 La1 O11 175.31(19) 2_755 .
O2 La1 O11 67.1(2) 3_756 .
O2 La1 O11 69.0(2) 4 .
O1 La1 O11 113.2(2) 4 .
O1 La1 O11 63.32(19) 3_756 .
O10 La1 O11 46.75(19) . .
O10 La1 O11 115.1(2) 2_755 .
O11 La1 O11 75.2(3) 2_755 .
O13 La2 O19 69.1(2) . .
O13 La2 O17 103.6(2) . .
O19 La2 O17 123.0(2) . .
O13 La2 O31 67.6(2) . 4
O19 La2 O31 130.1(2) . 4
O17 La2 O31 48.97(18) . 4
O13 La2 O6 129.0(2) . .
O19 La2 O6 114.8(2) . .
O17 La2 O6 112.1(2) . .
O31 La2 O6 111.3(2) 4 .
O13 La2 O15 48.8(2) . .
O19 La2 O15 66.4(2) . .
O17 La2 O15 68.3(2) . .
O31 La2 O15 66.8(2) 4 .
O6 La2 O15 177.32(19) . .
O13 La2 O18 110.4(2) . .
O19 La2 O18 48.04(19) . .
O17 La2 O18 132.1(2) . .
O31 La2 O18 178.0(2) 4 .
O6 La2 O18 70.1(2) . .
O15 La2 O18 111.7(2) . .
O13 La2 O22 117.21(18) . .
O19 La2 O22 66.6(2) . .
O17 La2 O22 68.73(19) . .
O31 La2 O22 114.28(19) 4 .
O6 La2 O22 109.26(18) . .
O15 La2 O22 73.39(18) . .
O18 La2 O22 66.08(19) . .
O13 La2 O5 124.2(2) . .
O19 La2 O5 161.90(19) . .
O17 La2 O5 68.7(2) . .
O31 La2 O5 67.9(2) 4 .
O6 La2 O5 47.91(19) . .
O15 La2 O5 131.1(2) . .
O18 La2 O5 114.0(2) . .
O22 La2 O5 110.70(19) . .
O13 La2 O21 163.09(19) . .
O19 La2 O21 103.7(2) . .
O17 La2 O21 66.71(19) . .
O31 La2 O21 110.4(2) 4 .
O6 La2 O21 67.8(2) . .
O15 La2 O21 114.4(2) . .
O18 La2 O21 71.3(2) . .
O22 La2 O21 47.10(18) . .
O5 La2 O21 66.7(2) . .
O13 La2 O10 66.33(19) . .
O19 La2 O10 111.5(2) . .
O17 La2 O10 116.26(19) . .
O31 La2 O10 71.75(19) 4 .
O6 La2 O10 65.63(18) . .
O15 La2 O10 111.77(19) . .
O18 La2 O10 107.97(19) . .
O22 La2 O10 173.64(18) . .
O5 La2 O10 69.1(2) . .
O21 La2 O10 129.98(18) . .
O13 La2 O12 68.4(2) . .
O19 La2 O12 70.2(2) . .
O17 La2 O12 162.22(18) . .
O31 La2 O12 113.94(19) 4 .
O6 La2 O12 66.54(19) . .
O15 La2 O12 112.3(2) . .
O18 La2 O12 65.16(19) . .
O22 La2 O12 128.97(19) . .
O5 La2 O12 101.9(2) . .
O21 La2 O12 124.75(19) . .
O10 La2 O12 46.23(18) . .
O25 La3 O25 105.5(3) . 2_655
O25 La3 O24 67.2(2) . .
O25 La3 O24 122.0(2) 2_655 .
O25 La3 O24 122.0(2) . 2_655
O25 La3 O24 67.2(2) 2_655 2_655
O24 La3 O24 166.4(3) . 2_655
O25 La3 O29 110.6(2) . 1_545
O25 La3 O29 126.83(19) 2_655 1_545
O24 La3 O29 48.12(19) . 1_545
O24 La3 O29 118.8(2) 2_655 1_545
O25 La3 O29 126.83(19) . 2_645
O25 La3 O29 110.6(2) 2_655 2_645
O24 La3 O29 118.8(2) . 2_645
O24 La3 O29 48.12(19) 2_655 2_645
O29 La3 O29 76.6(3) 1_545 2_645
O25 La3 O26 68.6(2) . 2_655
O25 La3 O26 48.33(19) 2_655 2_655
O24 La3 O26 127.4(2) . 2_655
O24 La3 O26 66.0(2) 2_655 2_655
O29 La3 O26 172.56(19) 1_545 2_655
O29 La3 O26 110.0(2) 2_645 2_655
O25 La3 O26 48.33(19) . .
O25 La3 O26 68.6(2) 2_655 .
O24 La3 O26 66.0(2) . .
O24 La3 O26 127.4(2) 2_655 .
O29 La3 O26 110.0(2) 1_545 .
O29 La3 O26 172.56(19) 2_645 .
O26 La3 O26 63.6(3) 2_655 .
O25 La3 O22 65.31(18) . 2_655
O25 La3 O22 119.70(18) 2_655 2_655
O24 La3 O22 108.83(19) . 2_655
O24 La3 O22 70.25(18) 2_655 2_655
O29 La3 O22 110.47(19) 1_545 2_655
O29 La3 O22 63.22(19) 2_645 2_655
O26 La3 O22 76.18(19) 2_655 2_655
O26 La3 O22 110.37(19) . 2_655
O25 La3 O22 119.70(18) . .
O25 La3 O22 65.31(18) 2_655 .
O24 La3 O22 70.25(19) . .
O24 La3 O22 108.82(19) 2_655 .
O29 La3 O22 63.22(19) 1_545 .
O29 La3 O22 110.47(19) 2_645 .
O26 La3 O22 110.37(19) 2_655 .
O26 La3 O22 76.18(19) . .
O22 La3 O22 172.6(3) 2_655 .
O25 La3 O23 166.73(18) . .
O25 La3 O23 70.3(2) 2_655 .
O24 La3 O23 103.7(2) . .
O24 La3 O23 68.8(2) 2_655 .
O29 La3 O23 65.58(19) 1_545 .
O29 La3 O23 65.66(19) 2_645 .
O26 La3 O23 113.41(19) 2_655 .
O26 La3 O23 119.77(19) . .
O22 La3 O23 127.88(18) 2_655 .
O22 La3 O23 47.03(17) . .
O25 La3 O23 70.3(2) . 2_655
O25 La3 O23 166.73(18) 2_655 2_655
O24 La3 O23 68.8(2) . 2_655
O24 La3 O23 103.7(2) 2_655 2_655
O29 La3 O23 65.66(19) 1_545 2_655
O29 La3 O23 65.57(19) 2_645 2_655
O26 La3 O23 119.77(19) 2_655 2_655
O26 La3 O23 113.41(19) . 2_655
O22 La3 O23 47.03(17) 2_655 2_655
O22 La3 O23 127.88(18) . 2_655
O23 La3 O23 116.5(3) . 2_655
O7 Na1 O4 82.7(3) . .
O7 Na1 O11 94.6(3) . 1_545
O4 Na1 O11 177.1(3) . 1_545
O7 Na1 O12 116.1(3) . 1_545
O4 Na1 O12 129.8(3) . 1_545
O11 Na1 O12 50.5(2) 1_545 1_545
O7 Na1 O3 82.6(2) . .
O4 Na1 O3 85.2(3) . .
O11 Na1 O3 95.6(3) 1_545 .
O12 Na1 O3 140.0(3) 1_545 .
O7 Na1 O5 70.5(2) . .
O4 Na1 O5 48.9(2) . .
O11 Na1 O5 129.1(3) 1_545 .
O12 Na1 O5 91.8(3) 1_545 .
O3 Na1 O5 128.1(3) . .
O7 Na1 O8 47.5(2) . .
O4 Na1 O8 112.5(3) . .
O11 Na1 O8 64.6(2) 1_545 .
O12 Na1 O8 68.6(2) 1_545 .
O3 Na1 O8 120.3(2) . .
O5 Na1 O8 70.5(2) . .
O7 Na1 N4 109.4(3) . 1_545
O4 Na1 N4 154.9(3) . 1_545
O11 Na1 N4 25.58(19) 1_545 1_545
O12 Na1 N4 25.19(18) 1_545 1_545
O3 Na1 N4 117.4(3) . 1_545
O5 Na1 N4 113.2(3) . 1_545
O8 Na1 N4 66.9(2) . 1_545
O7 Na1 H4 140.5(7) . .
O4 Na1 H4 87(2) . .
O11 Na1 H4 96(2) 1_545 .
O12 Na1 H4 99.7(12) 1_545 .
O3 Na1 H4 58.5(8) . .
O5 Na1 H4 127(2) . .
O8 Na1 H4 160(2) . .
N4 Na1 H4 96(2) 1_545 .
O32 Na2 O9 125.4(3) 1_565 4_556
O32 Na2 O6 91.0(3) 1_565 .
O9 Na2 O6 143.3(3) 4_556 .
O32 Na2 O4 138.2(3) 1_565 .
O9 Na2 O4 92.6(3) 4_556 .
O6 Na2 O4 51.5(2) . .
O32 Na2 O8 83.7(3) 1_565 4_556
O9 Na2 O8 51.3(2) 4_556 4_556
O6 Na2 O8 152.6(3) . 4_556
O4 Na2 O8 138.1(3) . 4_556
O32 Na2 O31 124.5(3) 1_565 .
O9 Na2 O31 73.5(2) 4_556 .
O6 Na2 O31 90.3(3) . .
O4 Na2 O31 79.0(2) . .
O8 Na2 O31 71.2(2) 4_556 .
O32 Na2 O1 86.1(3) 1_565 3_756
O9 Na2 O1 94.1(2) 4_556 3_756
O6 Na2 O1 83.0(2) . 3_756
O4 Na2 O1 73.1(2) . 3_756
O8 Na2 O1 123.2(3) 4_556 3_756
O31 Na2 O1 148.9(3) . 3_756
O32 Na2 N3 105.8(3) 1_565 4_556
O9 Na2 N3 26.2(2) 4_556 4_556
O6 Na2 N3 157.9(3) . 4_556
O4 Na2 N3 115.5(3) . 4_556
O8 Na2 N3 25.3(2) 4_556 4_556
O31 Na2 N3 68.4(2) . 4_556
O1 Na2 N3 111.9(2) 3_756 4_556
O32 Na2 O16 80.6(2) 1_565 4_556
O9 Na2 O16 111.8(2) 4_556 4_556
O6 Na2 O16 75.0(2) . 4_556
O4 Na2 O16 102.7(2) . 4_556
O8 Na2 O16 77.5(2) 4_556 4_556
O31 Na2 O16 46.5(2) . 4_556
O1 Na2 O16 154.1(2) 3_756 4_556
N3 Na2 O16 93.2(2) 4_556 4_556
O32 Na2 O3 72.8(2) 1_565 3_756
O9 Na2 O3 69.8(2) 4_556 3_756
O6 Na2 O3 125.3(2) . 3_756
O4 Na2 O3 111.3(2) . 3_756
O8 Na2 O3 78.8(2) 4_556 3_756
O31 Na2 O3 142.1(2) . 3_756
O1 Na2 O3 44.97(19) 3_756 3_756
N3 Na2 O3 74.6(2) 4_556 3_756
O16 Na2 O3 146.0(3) 4_556 3_756
O28 Na3 O19 96.7(3) . .
O28 Na3 O26 81.4(2) . .
O19 Na3 O26 85.0(3) . .
O28 Na3 O17 120.6(3) . 1_565
O19 Na3 O17 89.1(3) . 1_565
O26 Na3 O17 157.8(2) . 1_565
O28 Na3 O29 118.2(3) . .
O19 Na3 O29 144.4(2) . .
O26 Na3 O29 92.9(3) . .
O17 Na3 O29 79.5(3) 1_565 .
O28 Na3 O30 78.4(3) . .
O19 Na3 O30 155.8(3) . .
O26 Na3 O30 117.1(3) . .
O17 Na3 O30 73.8(2) 1_565 .
O29 Na3 O30 50.0(2) . .
O28 Na3 O20 144.1(3) . .
O19 Na3 O20 49.3(2) . .
O26 Na3 O20 84.0(2) . .
O17 Na3 O20 76.0(2) 1_565 .
O29 Na3 O20 95.1(2) . .
O30 Na3 O20 137.1(3) . .
O28 Na3 O16 77.0(2) . 1_565
O19 Na3 O16 75.4(2) . 1_565
O26 Na3 O16 148.7(3) . 1_565
O17 Na3 O16 47.6(2) 1_565 1_565
O29 Na3 O16 117.2(3) . 1_565
O30 Na3 O16 80.5(2) . 1_565
O20 Na3 O16 100.6(2) . 1_565
O28 Na3 N9 99.6(3) . 1_565
O19 Na3 N9 160.2(3) . 1_565
O26 Na3 N9 108.4(3) . 1_565
O17 Na3 N9 73.0(2) 1_565 1_565
O29 Na3 N9 25.58(18) . 1_565
O30 Na3 N9 24.65(19) . 1_565
O20 Na3 N9 116.1(3) . 1_565
O16 Na3 N9 97.4(3) 1_565 1_565
O28 Na3 N6 98.4(3) . 1_565
O19 Na3 N6 82.6(2) . 1_565
O26 Na3 N6 167.5(3) . 1_565
O17 Na3 N6 23.9(2) 1_565 1_565
O29 Na3 N6 98.1(3) . 1_565
O30 Na3 N6 74.9(2) . 1_565
O20 Na3 N6 89.2(2) . 1_565
O16 Na3 N6 23.69(19) 1_565 1_565
N9 Na3 N6 84.0(2) 1_565 1_565
O28 Na4 O24 98.4(3) . .
O28 Na4 O15 81.5(2) . .
O24 Na4 O15 78.4(2) . .
O28 Na4 O20 77.4(3) . 4_565
O24 Na4 O20 159.9(3) . 4_565
O15 Na4 O20 119.7(3) . 4_565
O28 Na4 O23 148.2(3) . 4
O24 Na4 O23 92.0(3) . 4
O15 Na4 O23 130.2(3) . 4
O20 Na4 O23 82.6(2) 4_565 4
O28 Na4 O21 143.0(3) . 4
O24 Na4 O21 116.6(3) . 4
O15 Na4 O21 93.4(3) . 4
O20 Na4 O21 73.6(2) 4_565 4
O23 Na4 O21 47.8(2) 4 4
O28 Na4 O14 69.9(3) . .
O24 Na4 O14 125.4(2) . .
O15 Na4 O14 47.6(2) . .
O20 Na4 O14 72.1(2) 4_565 .
O23 Na4 O14 126.4(2) 4 .
O21 Na4 O14 79.6(2) 4 .
O28 Na4 O27 73.9(3) . 3_665
O24 Na4 O27 84.0(2) . 3_665
O15 Na4 O27 147.2(3) . 3_665
O20 Na4 O27 75.9(2) 4_565 3_665
O23 Na4 O27 77.4(2) 4 3_665
O21 Na4 O27 119.3(2) 4 3_665
O14 Na4 O27 135.7(3) . 3_665
O28 Na4 O30 138.8(2) . 1_545
O24 Na4 O30 46.5(2) . 1_545
O15 Na4 O30 71.9(2) . 1_545
O20 Na4 O30 143.3(3) 4_565 1_545
O23 Na4 O30 66.8(2) 4 1_545
O21 Na4 O30 71.0(2) 4 1_545
O14 Na4 O30 109.8(2) . 1_545
O27 Na4 O30 114.2(2) 3_665 1_545
O28 Na4 N8 152.7(2) . 4
O24 Na4 N8 106.8(3) . 4
O15 Na4 N8 113.5(3) . 4
O20 Na4 N8 75.4(2) 4_565 4
O23 Na4 N8 24.15(18) 4 4
O21 Na4 N8 23.71(17) 4 4
O14 Na4 N8 102.5(2) . 4
O27 Na4 N8 98.0(2) 3_665 4
O30 Na4 N8 68.4(2) 1_545 4
O3 N1 O1 122.1(8) . .
O3 N1 O2 121.1(8) . .
O1 N1 O2 116.8(7) . .
O4 N2 O6 121.8(8) . .
O4 N2 O5 120.0(9) . .
O6 N2 O5 118.2(8) . .
O8 N3 O9 121.3(8) . .
O8 N3 O7 121.8(8) . .
O9 N3 O7 116.8(8) . .
O8 N3 Na2 63.7(5) . 4
O9 N3 Na2 58.2(4) . 4
O7 N3 Na2 171.7(6) . 4
O12 N4 O10 121.9(8) . .
O12 N4 O11 120.2(8) . .
O10 N4 O11 117.9(8) . .
O12 N4 Na1 63.1(5) . 1_565
O10 N4 Na1 169.1(6) . 1_565
O11 N4 Na1 58.2(5) . 1_565
O14 N5 O13 122.0(8) . .
O14 N5 O15 121.6(8) . .
O13 N5 O15 116.3(7) . .
O16 N6 O17 121.1(9) . .
O16 N6 O31 121.8(8) . 4
O17 N6 O31 117.2(8) . 4
O16 N6 Na3 67.9(5) . 1_545
O17 N6 Na3 53.3(5) . 1_545
O31 N6 Na3 168.7(6) 4 1_545
O20 N7 O18 124.3(8) . .
O20 N7 O19 120.7(8) . .
O18 N7 O19 115.0(8) . .
O21 N8 O23 122.6(8) . .
O21 N8 O22 119.7(7) . .
O23 N8 O22 117.8(7) . .
O21 N8 Na4 62.9(5) . 4_556
O23 N8 Na4 60.1(4) . 4_556
O22 N8 Na4 173.3(5) . 4_556
O30 N9 O29 122.2(9) 1_545 1_545
O30 N9 O24 120.7(8) 1_545 .
O29 N9 O24 117.1(8) 1_545 .
O30 N9 Na3 62.8(5) 1_545 1_545
O29 N9 Na3 60.2(5) 1_545 1_545
O24 N9 Na3 169.6(6) . 1_545
O27 N10 O25 122.6(8) . .
O27 N10 O26 120.2(9) . .
O25 N10 O26 117.1(8) . .
N1 O1 Na2 102.9(5) . 3_756
N1 O1 La1 96.8(5) . 3_756
Na2 O1 La1 152.9(3) 3_756 3_756
N1 O2 La1 98.5(5) . 3_756
N1 O3 Na1 126.0(6) . .
N1 O3 Na2 87.0(5) . 3_756
Na1 O3 Na2 142.5(3) . 3_756
N2 O4 Na1 103.1(6) . .
N2 O4 Na2 91.1(6) . .
Na1 O4 Na2 151.8(3) . .
N2 O5 La2 95.4(6) . .
N2 O5 Na1 86.7(5) . .
La2 O5 Na1 163.0(3) . .
N2 O6 Na2 94.7(5) . .
N2 O6 La2 98.3(5) . .
Na2 O6 La2 159.0(3) . .
N3 O7 Na1 105.7(5) . .
N3 O7 La1 96.7(5) . .
Na1 O7 La1 157.0(3) . .
N3 O8 Na2 91.1(5) . 4
N3 O8 Na1 84.2(5) . .
Na2 O8 Na1 163.9(3) 4 .
N3 O9 Na2 95.6(5) . 4
N3 O9 La1 97.4(5) . .
Na2 O9 La1 166.5(3) 4 .
N4 O10 La1 98.6(5) . .
N4 O10 La2 96.3(5) . .
La1 O10 La2 164.4(3) . .
N4 O11 Na1 96.2(5) . 1_565
N4 O11 La1 96.7(5) . .
Na1 O11 La1 160.1(3) 1_565 .
N4 O12 Na1 91.7(5) . 1_565
N4 O12 La2 95.5(5) . .
Na1 O12 La2 165.2(3) 1_565 .
N5 O13 La2 99.1(5) . .
N5 O14 Na4 89.0(5) . .
N5 O15 Na4 100.6(5) . .
N5 O15 La2 95.7(5) . .
Na4 O15 La2 161.0(3) . .
N6 O16 Na3 88.4(5) . 1_545
N6 O16 Na2 88.5(5) . 4
Na3 O16 Na2 176.7(3) 1_545 4
N6 O17 Na3 102.8(6) . 1_545
N6 O17 La2 97.5(5) . .
Na3 O17 La2 158.5(3) 1_545 .
N7 O18 La2 96.9(5) . .
N7 O19 Na3 99.9(5) . .
N7 O19 La2 99.9(5) . .
Na3 O19 La2 156.3(3) . .
N7 O20 Na4 134.7(6) . 4_566
N7 O20 Na3 89.5(5) . .
Na4 O20 Na3 135.8(3) 4_566 .
N8 O21 Na4 93.4(5) . 4_556
N8 O21 La2 95.8(5) . .
Na4 O21 La2 164.5(3) 4_556 .
N8 O22 La2 97.1(5) . .
N8 O22 La3 97.6(5) . .
La2 O22 La3 164.9(2) . .
N8 O23 Na4 95.8(5) . 4_556
N8 O23 La3 97.6(5) . .
Na4 O23 La3 165.5(3) 4_556 .
N9 O24 Na4 104.3(5) . .
N9 O24 La3 97.3(5) . .
Na4 O24 La3 151.6(3) . .
N10 O25 La3 99.2(5) . .
N10 O26 Na3 112.7(6) . .
N10 O26 La3 95.3(6) . .
Na3 O26 La3 151.2(3) . .
N10 O27 Na4 126.0(6) . 3_665
Na3 O28 Na4 132.7(3) . .
Na3 O28 H1 106(7) . .
Na4 O28 H1 109(7) . .
Na3 O28 H2 110(7) . .
Na4 O28 H2 104(7) . .
H1 O28 H2 84(8) . .
N9 O29 Na3 94.3(5) 1_565 .
N9 O29 La3 97.4(5) 1_565 1_565
Na3 O29 La3 161.5(3) . 1_565
N9 O30 Na3 92.6(6) 1_565 .
N9 O30 Na4 86.9(6) 1_565 1_565
Na3 O30 Na4 156.9(3) . 1_565
N6 O31 Na2 102.9(5) 4_556 .
N6 O31 La2 96.4(5) 4_556 4_556
Na2 O31 La2 160.3(3) . 4_556
Na2 O32 H4 116(8) 1_545 .
Na2 O32 H3 75(8) 1_545 .
H4 O32 H3 124(10) . .

loop_
_geom_bond_atom_site_label_1
_geom_bond_atom_site_label_2
_geom_bond_distance
_geom_bond_site_symmetry_2
La1 O9 2.609(6) .
La1 O9 2.609(6) 2_755
La1 O7 2.621(7) .
La1 O7 2.621(7) 2_755
La1 O2 2.639(6) 3_756
La1 O2 2.639(6) 4
La1 O1 2.688(7) 4
La1 O1 2.688(7) 3_756
La1 O10 2.693(6) .
La1 O10 2.694(6) 2_755
La1 O11 2.721(7) 2_755
La1 O11 2.721(7) .
La2 O13 2.571(7) .
La2 O19 2.599(7) .
La2 O17 2.610(7) .
La2 O31 2.630(6) 4
La2 O6 2.630(6) .
La2 O15 2.638(6) .
La2 O18 2.669(7) .
La2 O22 2.687(6) .
La2 O5 2.689(7) .
La2 O21 2.745(6) .
La2 O10 2.755(6) .
La2 O12 2.774(7) .
La3 O25 2.596(6) .
La3 O25 2.596(6) 2_655
La3 O24 2.641(6) .
La3 O24 2.641(6) 2_655
La3 O29 2.642(7) 1_545
La3 O29 2.642(7) 2_645
La3 O26 2.673(7) 2_655
La3 O26 2.673(7) .
La3 O22 2.712(6) 2_655
La3 O22 2.712(6) .
La3 O23 2.730(6) .
La3 O23 2.730(6) 2_655
Na1 O7 2.412(7) .
Na1 O4 2.419(8) .
Na1 O11 2.488(8) 1_545
Na1 O12 2.598(8) 1_545
Na1 O3 2.683(8) .
Na1 O5 2.739(8) .
Na1 O8 2.885(8) .
Na1 N4 2.911(10) 1_545
Na1 H4 2.33(10) .
Na2 O32 2.416(10) 1_565
Na2 O9 2.439(7) 4_556
Na2 O6 2.447(7) .
Na2 O4 2.540(8) .
Na2 O8 2.561(8) 4_556
Na2 O31 2.581(7) .
Na2 O1 2.637(7) 3_756
Na2 N3 2.857(9) 4_556
Na2 O16 2.904(8) 4_556
Na2 O3 2.985(8) 3_756
Na3 O28 2.343(8) .
Na3 O19 2.446(7) .
Na3 O26 2.456(8) .
Na3 O17 2.512(7) 1_565
Na3 O29 2.531(8) .
Na3 O30 2.590(8) .
Na3 O20 2.701(8) .
Na3 O16 2.833(8) 1_565
Na3 N9 2.909(10) 1_565
Na3 N6 3.056(10) 1_565
Na4 O28 2.419(9) .
Na4 O24 2.501(7) .
Na4 O15 2.535(7) .
Na4 O20 2.595(8) 4_565
Na4 O23 2.653(8) 4
Na4 O21 2.716(8) 4
Na4 O14 2.805(8) .
Na4 O27 2.858(8) 3_665
Na4 O30 2.887(9) 1_545
Na4 N8 3.046(9) 4
N1 O3 1.226(9) .
N1 O1 1.259(9) .
N1 O2 1.282(9) .
N2 O4 1.225(9) .
N2 O6 1.257(10) .
N2 O5 1.260(9) .
N3 O8 1.219(9) .
N3 O9 1.268(9) .
N3 O7 1.274(9) .
N3 Na2 2.857(9) 4
N4 O12 1.240(9) .
N4 O10 1.243(10) .
N4 O11 1.264(9) .
N4 Na1 2.911(10) 1_565
N5 O14 1.213(9) .
N5 O13 1.264(9) .
N5 O15 1.271(9) .
N6 O16 1.228(10) .
N6 O17 1.270(9) .
N6 O31 1.275(10) 4
N6 Na3 3.056(10) 1_545
N7 O20 1.206(10) .
N7 O18 1.264(9) .
N7 O19 1.279(8) .
N8 O21 1.227(8) .
N8 O23 1.252(8) .
N8 O22 1.284(8) .
N8 Na4 3.045(9) 4_556
N9 O30 1.214(9) 1_545
N9 O29 1.260(9) 1_545
N9 O24 1.266(10) .
N9 Na3 2.909(10) 1_545
N10 O27 1.227(10) .
N10 O25 1.261(9) .
N10 O26 1.268(9) .
O1 Na2 2.637(7) 3_756
O1 La1 2.688(7) 3_756
O2 La1 2.639(6) 3_756
O3 Na2 2.985(8) 3_756
O8 Na2 2.561(8) 4
O9 Na2 2.439(7) 4
O11 Na1 2.488(8) 1_565
O12 Na1 2.598(8) 1_565
O16 Na3 2.833(8) 1_545
O16 Na2 2.904(8) 4
O17 Na3 2.512(7) 1_545
O20 Na4 2.595(8) 4_566
O21 Na4 2.716(8) 4_556
O23 Na4 2.653(8) 4_556
O27 Na4 2.858(8) 3_665
O28 H1 0.84(2) .
O28 H2 0.83(2) .
O29 N9 1.260(9) 1_565
O29 La3 2.642(7) 1_565
O30 N9 1.214(9) 1_565
O30 Na4 2.887(9) 1_565
O31 N6 1.275(10) 4_556
O31 La2 2.630(6) 4_556
O32 Na2 2.416(10) 1_545
O32 H4 0.83(2) .
O32 H3 0.84(2) .

loop_
_geom_hbond_atom_site_label_D
_geom_hbond_atom_site_label_H
_geom_hbond_atom_site_label_A
_geom_hbond_distance_DH
_geom_hbond_distance_HA
_geom_hbond_distance_DA
_geom_hbond_angle_DHA
_geom_hbond_site_symmetry_A
O32 H3 N5 0.84(2) 2.87(9) 3.436(12) 126(9) 4_556
O32 H3 O14 0.84(2) 2.64(9) 3.091(11) 115(8) 4_556
O32 H3 O13 0.84(2) 2.42(9) 2.979(10) 125(9) 4_556
O32 H4 O3 0.83(2) 2.47(6) 3.200(10) 147(9) .
O28 H1 N10 0.84(2) 2.81(7) 3.465(11) 136(8) 3_665
O28 H1 O27 0.84(2) 2.79(9) 3.192(10) 111(8) 3_665
O28 H1 O25 0.84(2) 2.18(5) 2.960(9) 154(9) 3_665
O28 H2 O18 0.83(2) 2.13(4) 2.901(9) 155(9) 4_565

loop_
_geom_torsion_atom_site_label_1
_geom_torsion_atom_site_label_2
_geom_torsion_atom_site_label_3
_geom_torsion_atom_site_label_4
_geom_torsion
_geom_torsion_site_symmetry_1
_geom_torsion_site_symmetry_2
_geom_torsion_site_symmetry_3
_geom_torsion_site_symmetry_4
O3 N1 O1 Na2 -19.7(10) . . . 3_756
O2 N1 O1 Na2 160.0(6) . . . 3_756
O3 N1 O1 La1 179.1(8) . . . 3_756
O2 N1 O1 La1 -1.3(8) . . . 3_756
O3 N1 O2 La1 -179.0(7) . . . 3_756
O1 N1 O2 La1 1.3(8) . . . 3_756
O1 N1 O3 Na1 -143.7(7) . . . .
O2 N1 O3 Na1 36.7(12) . . . .
O1 N1 O3 Na2 16.9(8) . . . 3_756
O2 N1 O3 Na2 -162.8(8) . . . 3_756
O7 Na1 O3 N1 122.6(8) . . . .
O4 Na1 O3 N1 39.4(8) . . . .
O11 Na1 O3 N1 -143.4(8) 1_545 . . .
O12 Na1 O3 N1 -114.9(8) 1_545 . . .
O5 Na1 O3 N1 64.6(9) . . . .
O8 Na1 O3 N1 152.7(7) . . . .
N4 Na1 O3 N1 -129.3(8) 1_545 . . .
O7 Na1 O3 Na2 -24.3(5) . . . 3_756
O4 Na1 O3 Na2 -107.5(5) . . . 3_756
O11 Na1 O3 Na2 69.7(5) 1_545 . . 3_756
O12 Na1 O3 Na2 98.2(6) 1_545 . . 3_756
O5 Na1 O3 Na2 -82.3(6) . . . 3_756
O8 Na1 O3 Na2 5.8(7) . . . 3_756
N4 Na1 O3 Na2 83.8(6) 1_545 . . 3_756
O6 N2 O4 Na1 -165.4(6) . . . .
O5 N2 O4 Na1 12.8(8) . . . .
O6 N2 O4 Na2 -10.1(8) . . . .
O5 N2 O4 Na2 168.2(6) . . . .
O7 Na1 O4 N2 63.7(5) . . . .
O12 Na1 O4 N2 -54.5(6) 1_545 . . .
O3 Na1 O4 N2 146.8(5) . . . .
O5 Na1 O4 N2 -6.7(5) . . . .
O8 Na1 O4 N2 25.8(6) . . . .
N4 Na1 O4 N2 -57.5(9) 1_545 . . .
O7 Na1 O4 Na2 -54.5(6) . . . .
O12 Na1 O4 Na2 -172.7(5) 1_545 . . .
O3 Na1 O4 Na2 28.6(6) . . . .
O5 Na1 O4 Na2 -124.9(7) . . . .
O8 Na1 O4 Na2 -92.3(6) . . . .
N4 Na1 O4 Na2 -175.6(5) 1_545 . . .
O32 Na2 O4 N2 -25.5(6) 1_565 . . .
O9 Na2 O4 N2 177.5(5) 4_556 . . .
O6 Na2 O4 N2 5.6(4) . . . .
O8 Na2 O4 N2 149.8(5) 4_556 . . .
O31 Na2 O4 N2 104.9(5) . . . .
O1 Na2 O4 N2 -89.0(5) 3_756 . . .
N3 Na2 O4 N2 164.3(4) 4_556 . . .
O16 Na2 O4 N2 64.5(5) 4_556 . . .
O3 Na2 O4 N2 -113.2(5) 3_756 . . .
O32 Na2 O4 Na1 95.3(7) 1_565 . . .
O9 Na2 O4 Na1 -61.7(7) 4_556 . . .
O6 Na2 O4 Na1 126.4(7) . . . .
O8 Na2 O4 Na1 -89.3(7) 4_556 . . .
O31 Na2 O4 Na1 -134.3(6) . . . .
O1 Na2 O4 Na1 31.8(6) 3_756 . . .
N3 Na2 O4 Na1 -74.9(7) 4_556 . . .
O16 Na2 O4 Na1 -174.7(6) 4_556 . . .
O3 Na2 O4 Na1 7.6(7) 3_756 . . .
O4 N2 O5 La2 -174.1(6) . . . .
O6 N2 O5 La2 4.2(8) . . . .
O4 N2 O5 Na1 -11.0(7) . . . .
O6 N2 O5 Na1 167.3(7) . . . .
O13 La2 O5 N2 111.9(5) . . . .
O19 La2 O5 N2 -22.1(9) . . . .
O17 La2 O5 N2 -155.8(5) . . . .
O31 La2 O5 N2 151.2(5) 4 . . .
O6 La2 O5 N2 -2.4(4) . . . .
O15 La2 O5 N2 174.3(4) . . . .
O18 La2 O5 N2 -27.9(5) . . . .
O22 La2 O5 N2 -100.1(5) . . . .
O21 La2 O5 N2 -82.9(5) . . . .
O10 La2 O5 N2 73.1(4) . . . .
O12 La2 O5 N2 40.0(5) . . . .
O13 La2 O5 Na1 15.5(11) . . . .
O19 La2 O5 Na1 -118.4(9) . . . .
O17 La2 O5 Na1 107.8(10) . . . .
O31 La2 O5 Na1 54.9(9) 4 . . .
O6 La2 O5 Na1 -98.7(10) . . . .
O15 La2 O5 Na1 77.9(10) . . . .
O18 La2 O5 Na1 -124.3(9) . . . .
O22 La2 O5 Na1 163.6(9) . . . .
O21 La2 O5 Na1 -179.3(10) . . . .
O10 La2 O5 Na1 -23.2(9) . . . .
O12 La2 O5 Na1 -56.4(10) . . . .
O7 Na1 O5 N2 -91.1(5) . . . .
O4 Na1 O5 N2 6.4(4) . . . .
O11 Na1 O5 N2 -170.9(5) 1_545 . . .
O12 Na1 O5 N2 151.7(5) 1_545 . . .
O3 Na1 O5 N2 -28.0(5) . . . .
O8 Na1 O5 N2 -141.8(5) . . . .
N4 Na1 O5 N2 165.5(4) 1_545 . . .
O7 Na1 O5 La2 6.5(9) . . . .
O4 Na1 O5 La2 104.0(10) . . . .
O11 Na1 O5 La2 -73.2(11) 1_545 . . .
O12 Na1 O5 La2 -110.6(10) 1_545 . . .
O3 Na1 O5 La2 69.7(10) . . . .
O8 Na1 O5 La2 -44.1(9) . . . .
N4 Na1 O5 La2 -96.9(10) 1_545 . . .
O4 N2 O6 Na2 10.5(8) . . . .
O5 N2 O6 Na2 -167.8(6) . . . .
O4 N2 O6 La2 174.0(6) . . . .
O5 N2 O6 La2 -4.3(8) . . . .
O32 Na2 O6 N2 154.4(5) 1_565 . . .
O9 Na2 O6 N2 -19.1(7) 4_556 . . .
O4 Na2 O6 N2 -5.5(4) . . . .
O8 Na2 O6 N2 -127.6(7) 4_556 . . .
O31 Na2 O6 N2 -81.1(5) . . . .
O1 Na2 O6 N2 68.4(5) 3_756 . . .
N3 Na2 O6 N2 -65.9(9) 4_556 . . .
O16 Na2 O6 N2 -125.6(5) 4_556 . . .
O3 Na2 O6 N2 84.8(5) 3_756 . . .
O32 Na2 O6 La2 26.1(8) 1_565 . . .
O9 Na2 O6 La2 -147.3(7) 4_556 . . .
O4 Na2 O6 La2 -133.7(9) . . . .
O8 Na2 O6 La2 104.2(9) 4_556 . . .
O31 Na2 O6 La2 150.6(8) . . . .
O1 Na2 O6 La2 -59.9(8) 3_756 . . .
N3 Na2 O6 La2 165.9(6) 4_556 . . .
O16 Na2 O6 La2 106.2(8) 4_556 . . .
O3 Na2 O6 La2 -43.4(9) 3_756 . . .
O13 La2 O6 N2 -101.8(5) . . . .
O19 La2 O6 N2 175.8(5) . . . .
O17 La2 O6 N2 29.1(5) . . . .
O31 La2 O6 N2 -23.8(5) 4 . . .
O18 La2 O6 N2 157.6(5) . . . .
O22 La2 O6 N2 103.3(5) . . . .
O5 La2 O6 N2 2.4(4) . . . .
O21 La2 O6 N2 80.4(5) . . . .
O10 La2 O6 N2 -80.8(5) . . . .
O12 La2 O6 N2 -131.6(5) . . . .
O13 La2 O6 Na2 25.9(9) . . . .
O19 La2 O6 Na2 -56.5(8) . . . .
O17 La2 O6 Na2 156.8(8) . . . .
O31 La2 O6 Na2 103.8(8) 4 . . .
O18 La2 O6 Na2 -74.7(8) . . . .
O22 La2 O6 Na2 -129.0(8) . . . .
O5 La2 O6 Na2 130.1(9) . . . .
O21 La2 O6 Na2 -151.9(9) . . . .
O10 La2 O6 Na2 46.9(8) . . . .
O12 La2 O6 Na2 -3.9(8) . . . .
O8 N3 O7 Na1 -10.2(9) . . . .
O9 N3 O7 Na1 170.6(5) . . . .
O8 N3 O7 La1 175.1(7) . . . .
O9 N3 O7 La1 -4.1(7) . . . .
O4 Na1 O7 N3 -124.9(5) . . . .
O11 Na1 O7 N3 53.9(5) 1_545 . . .
O12 Na1 O7 N3 6.1(6) 1_545 . . .
O3 Na1 O7 N3 149.0(5) . . . .
O5 Na1 O7 N3 -76.0(5) . . . .
O8 Na1 O7 N3 5.0(5) . . . .
N4 Na1 O7 N3 32.5(6) 1_545 . . .
O4 Na1 O7 La1 41.4(7) . . . .
O11 Na1 O7 La1 -139.8(7) 1_545 . . .
O12 Na1 O7 La1 172.4(6) 1_545 . . .
O3 Na1 O7 La1 -44.8(7) . . . .
O5 Na1 O7 La1 90.2(7) . . . .
O8 Na1 O7 La1 171.2(9) . . . .
N4 Na1 O7 La1 -161.2(7) 1_545 . . .
O9 La1 O7 N3 2.3(4) . . . .
O9 La1 O7 N3 -132.1(5) 2_755 . . .
O7 La1 O7 N3 -78.6(5) 2_755 . . .
O2 La1 O7 N3 174.2(4) 3_756 . . .
O2 La1 O7 N3 26.7(5) 4 . . .
O1 La1 O7 N3 -26.0(5) 4 . . .
O1 La1 O7 N3 152.1(5) 3_756 . . .
O10 La1 O7 N3 77.6(5) . . . .
O10 La1 O7 N3 -107.7(5) 2_755 . . .
O11 La1 O7 N3 101.7(5) . . . .
O9 La1 O7 Na1 -164.3(8) . . . .
O9 La1 O7 Na1 61.3(7) 2_755 . . .
O7 La1 O7 Na1 114.8(8) 2_755 . . .
O2 La1 O7 Na1 7.6(8) 3_756 . . .
O2 La1 O7 Na1 -140.0(7) 4 . . .
O1 La1 O7 Na1 167.3(7) 4 . . .
O1 La1 O7 Na1 -14.5(7) 3_756 . . .
O10 La1 O7 Na1 -89.0(7) . . . .
O10 La1 O7 Na1 85.6(8) 2_755 . . .
O11 La1 O7 Na1 -65.0(7) . . . .
O9 N3 O8 Na2 -8.0(8) . . . 4
O7 N3 O8 Na2 172.8(7) . . . 4
O9 N3 O8 Na1 -172.6(7) . . . .
O7 N3 O8 Na1 8.3(8) . . . .
Na2 N3 O8 Na1 -164.6(3) 4 . . .
O7 Na1 O8 N3 -5.0(5) . . . .
O4 Na1 O8 N3 50.5(6) . . . .
O11 Na1 O8 N3 -128.7(5) 1_545 . . .
O12 Na1 O8 N3 176.1(6) 1_545 . . .
O3 Na1 O8 N3 -47.5(6) . . . .
O5 Na1 O8 N3 76.0(5) . . . .
N4 Na1 O8 N3 -156.7(6) 1_545 . . .
O7 Na1 O8 Na2 -78.5(11) . . . 4
O4 Na1 O8 Na2 -23.0(12) . . . 4
O11 Na1 O8 Na2 157.8(11) 1_545 . . 4
O12 Na1 O8 Na2 102.6(11) 1_545 . . 4
O3 Na1 O8 Na2 -121.0(11) . . . 4
O5 Na1 O8 Na2 2.5(11) . . . 4
N4 Na1 O8 Na2 129.8(11) 1_545 . . 4
O8 N3 O9 Na2 8.5(8) . . . 4
O7 N3 O9 Na2 -172.3(6) . . . 4
O8 N3 O9 La1 -175.1(7) . . . .
O7 N3 O9 La1 4.1(7) . . . .
Na2 N3 O9 La1 176.4(3) 4 . . .
O9 La1 O9 N3 40.6(4) 2_755 . . .
O7 La1 O9 N3 -2.4(4) . . . .
O7 La1 O9 N3 74.3(5) 2_755 . . .
O2 La1 O9 N3 -25.1(9) 3_756 . . .
O2 La1 O9 N3 -158.5(5) 4 . . .
O1 La1 O9 N3 150.0(5) 4 . . .
O1 La1 O9 N3 -33.1(5) 3_756 . . .
O10 La1 O9 N3 -85.2(5) . . . .
O10 La1 O9 N3 110.3(5) 2_755 . . .
O11 La1 O9 N3 171.7(4) 2_755 . . .
O11 La1 O9 N3 -101.5(5) . . . .
O9 La1 O9 Na2 -154.8(12) 2_755 . . 4
O7 La1 O9 Na2 162.2(13) . . . 4
O7 La1 O9 Na2 -121.1(12) 2_755 . . 4
O2 La1 O9 Na2 139.4(10) 3_756 . . 4
O2 La1 O9 Na2 6.0(11) 4 . . 4
O1 La1 O9 Na2 -45.4(11) 4 . . 4
O1 La1 O9 Na2 131.4(11) 3_756 . . 4
O10 La1 O9 Na2 79.4(12) . . . 4
O10 La1 O9 Na2 -85.1(12) 2_755 . . 4
O11 La1 O9 Na2 -23.8(13) 2_755 . . 4
O11 La1 O9 Na2 63.0(12) . . . 4
O12 N4 O10 La1 -177.3(7) . . . .
O11 N4 O10 La1 3.5(8) . . . .
Na1 N4 O10 La1 -63(3) 1_565 . . .
O12 N4 O10 La2 -1.8(8) . . . .
O11 N4 O10 La2 179.0(6) . . . .
Na1 N4 O10 La2 113(3) 1_565 . . .
O9 La1 O10 N4 -160.6(5) . . . .
O9 La1 O10 N4 110.5(5) 2_755 . . .
O7 La1 O10 N4 146.2(5) . . . .
O7 La1 O10 N4 174.6(4) 2_755 . . .
O2 La1 O10 N4 36.8(5) 3_756 . . .
O2 La1 O10 N4 -84.3(5) 4 . . .
O1 La1 O10 N4 -105.3(5) 4 . . .
O1 La1 O10 N4 70.5(5) 3_756 . . .
O10 La1 O10 N4 -21.0(5) 2_755 . . .
O11 La1 O10 N4 -36.2(5) 2_755 . . .
O11 La1 O10 N4 -2.0(4) . . . .
O9 La1 O10 La2 36.4(8) . . . .
O9 La1 O10 La2 -52.5(10) 2_755 . . .
O7 La1 O10 La2 -16.8(8) . . . .
O7 La1 O10 La2 11.6(10) 2_755 . . .
O2 La1 O10 La2 -126.2(9) 3_756 . . .
O2 La1 O10 La2 112.7(9) 4 . . .
O1 La1 O10 La2 91.7(9) 4 . . .
O1 La1 O10 La2 -92.5(9) 3_756 . . .
O10 La1 O10 La2 176.0(9) 2_755 . . .
O11 La1 O10 La2 160.8(8) 2_755 . . .
O11 La1 O10 La2 -165.0(10) . . . .
O13 La2 O10 N4 83.1(5) . . . .
O19 La2 O10 N4 29.3(5) . . . .
O17 La2 O10 N4 177.1(4) . . . .
O31 La2 O10 N4 156.1(5) 4 . . .
O6 La2 O10 N4 -79.2(5) . . . .
O15 La2 O10 N4 101.5(5) . . . .
O18 La2 O10 N4 -21.8(5) . . . .
O5 La2 O10 N4 -131.3(5) . . . .
O21 La2 O10 N4 -102.2(5) . . . .
O12 La2 O10 N4 0.9(4) . . . .
O13 La2 O10 La1 -113.8(9) . . . .
O19 La2 O10 La1 -167.6(8) . . . .
O17 La2 O10 La1 -19.7(9) . . . .
O31 La2 O10 La1 -40.8(9) 4 . . .
O6 La2 O10 La1 83.9(9) . . . .
O15 La2 O10 La1 -95.4(9) . . . .
O18 La2 O10 La1 141.3(9) . . . .
O5 La2 O10 La1 31.8(9) . . . .
O21 La2 O10 La1 60.9(10) . . . .
O12 La2 O10 La1 164.1(10) . . . .
O12 N4 O11 Na1 12.5(8) . . . 1_565
O10 N4 O11 Na1 -168.2(6) . . . 1_565
O12 N4 O11 La1 177.3(6) . . . .
O10 N4 O11 La1 -3.4(8) . . . .
Na1 N4 O11 La1 164.8(3) 1_565 . . .
O9 La1 O11 N4 22.5(5) . . . .
O9 La1 O11 N4 -106.5(5) 2_755 . . .
O7 La1 O11 N4 -29.6(5) . . . .
O2 La1 O11 N4 -136.7(5) 3_756 . . .
O2 La1 O11 N4 79.4(5) 4 . . .
O1 La1 O11 N4 98.4(5) 4 . . .
O1 La1 O11 N4 -83.7(5) 3_756 . . .
O10 La1 O11 N4 1.9(4) . . . .
O10 La1 O11 N4 175.2(4) 2_755 . . .
O11 La1 O11 N4 150.2(6) 2_755 . . .
O9 La1 O11 Na1 152.6(8) . . . 1_565
O9 La1 O11 Na1 23.5(9) 2_755 . . 1_565
O7 La1 O11 Na1 100.5(8) . . . 1_565
O2 La1 O11 Na1 -6.7(8) 3_756 . . 1_565
O2 La1 O11 Na1 -150.5(9) 4 . . 1_565
O1 La1 O11 Na1 -131.5(8) 4 . . 1_565
O1 La1 O11 Na1 46.3(8) 3_756 . . 1_565
O10 La1 O11 Na1 132.0(9) . . . 1_565
O10 La1 O11 Na1 -54.7(9) 2_755 . . 1_565
O11 La1 O11 Na1 -79.8(8) 2_755 . . 1_565
O10 N4 O12 Na1 168.9(7) . . . 1_565
O11 N4 O12 Na1 -11.9(7) . . . 1_565
O10 N4 O12 La2 1.8(8) . . . .
O11 N4 O12 La2 -179.0(6) . . . .
Na1 N4 O12 La2 -167.1(3) 1_565 . . .
O13 La2 O12 N4 -78.3(5) . . . .
O19 La2 O12 N4 -152.9(5) . . . .
O17 La2 O12 N4 -12.2(9) . . . .
O31 La2 O12 N4 -26.8(5) 4 . . .
O6 La2 O12 N4 77.1(5) . . . .
O15 La2 O12 N4 -100.3(5) . . . .
O18 La2 O12 N4 155.2(5) . . . .
O22 La2 O12 N4 173.5(4) . . . .
O5 La2 O12 N4 44.1(5) . . . .
O21 La2 O12 N4 113.8(5) . . . .
O10 La2 O12 N4 -0.9(4) . . . .
O13 La2 O12 Na1 163.0(11) . . . 1_565
O19 La2 O12 Na1 88.4(11) . . . 1_565
O17 La2 O12 Na1 -130.9(10) . . . 1_565
O31 La2 O12 Na1 -145.5(10) 4 . . 1_565
O6 La2 O12 Na1 -41.6(11) . . . 1_565
O15 La2 O12 Na1 141.0(10) . . . 1_565
O18 La2 O12 Na1 36.4(10) . . . 1_565
O22 La2 O12 Na1 54.8(12) . . . 1_565
O5 La2 O12 Na1 -74.7(11) . . . 1_565
O21 La2 O12 Na1 -4.9(12) . . . 1_565
O10 La2 O12 Na1 -119.7(12) . . . 1_565
O14 N5 O13 La2 -178.0(8) . . . .
O15 N5 O13 La2 0.8(9) . . . .
O19 La2 O13 N5 -76.8(6) . . . .
O17 La2 O13 N5 43.7(6) . . . .
O31 La2 O13 N5 77.6(5) 4 . . .
O6 La2 O13 N5 177.5(5) . . . .
O15 La2 O13 N5 -0.5(5) . . . .
O18 La2 O13 N5 -102.0(5) . . . .
O22 La2 O13 N5 -29.2(6) . . . .
O5 La2 O13 N5 117.0(5) . . . .
O21 La2 O13 N5 -9.3(11) . . . .
O10 La2 O13 N5 156.7(6) . . . .
O12 La2 O13 N5 -153.0(6) . . . .
O13 N5 O14 Na4 -170.9(8) . . . .
O15 N5 O14 Na4 10.4(9) . . . .
O28 Na4 O14 N5 90.9(6) . . . .
O24 Na4 O14 N5 4.9(7) . . . .
O15 Na4 O14 N5 -6.0(5) . . . .
O20 Na4 O14 N5 173.7(6) 4_565 . . .
O23 Na4 O14 N5 -120.4(6) 4 . . .
O21 Na4 O14 N5 -110.4(6) 4 . . .
O27 Na4 O14 N5 127.9(6) 3_665 . . .
O30 Na4 O14 N5 -45.2(6) 1_545 . . .
N8 Na4 O14 N5 -116.5(6) 4 . . .
O14 N5 O15 Na4 -11.7(10) . . . .
O13 N5 O15 Na4 169.5(7) . . . .
O14 N5 O15 La2 178.0(8) . . . .
O13 N5 O15 La2 -0.8(8) . . . .
O28 Na4 O15 N5 -64.7(6) . . . .
O24 Na4 O15 N5 -165.1(6) . . . .
O20 Na4 O15 N5 5.4(7) 4_565 . . .
O23 Na4 O15 N5 112.1(6) 4 . . .
O21 Na4 O15 N5 78.4(6) 4 . . .
O14 Na4 O15 N5 5.8(5) . . . .
O27 Na4 O15 N5 -106.1(7) 3_665 . . .
O30 Na4 O15 N5 147.1(6) 1_545 . . .
N8 Na4 O15 N5 91.4(6) 4 . . .
O28 Na4 O15 La2 84.1(10) . . . .
O24 Na4 O15 La2 -16.3(10) . . . .
O20 Na4 O15 La2 154.2(9) 4_565 . . .
O23 Na4 O15 La2 -99.1(10) 4 . . .
O21 Na4 O15 La2 -132.8(10) 4 . . .
O14 Na4 O15 La2 154.6(11) . . . .
O27 Na4 O15 La2 42.7(13) 3_665 . . .
O30 Na4 O15 La2 -64.1(10) 1_545 . . .
N8 Na4 O15 La2 -119.8(9) 4 . . .
O13 La2 O15 N5 0.5(5) . . . .
O19 La2 O15 N5 82.7(5) . . . .
O17 La2 O15 N5 -132.8(6) . . . .
O31 La2 O15 N5 -79.5(5) 4 . . .
O18 La2 O15 N5 99.0(5) . . . .
O22 La2 O15 N5 154.0(6) . . . .
O5 La2 O15 N5 -102.8(5) . . . .
O21 La2 O15 N5 177.6(5) . . . .
O10 La2 O15 N5 -22.1(6) . . . .
O12 La2 O15 N5 28.0(6) . . . .
O13 La2 O15 Na4 -148.8(11) . . . .
O19 La2 O15 Na4 -66.5(10) . . . .
O17 La2 O15 Na4 78.0(10) . . . .
O31 La2 O15 Na4 131.3(10) 4 . . .
O18 La2 O15 Na4 -50.2(10) . . . .
O22 La2 O15 Na4 4.8(9) . . . .
O5 La2 O15 Na4 108.0(10) . . . .
O21 La2 O15 Na4 28.4(11) . . . .
O10 La2 O15 Na4 -171.3(9) . . . .
O12 La2 O15 Na4 -121.2(10) . . . .
O17 N6 O16 Na3 4.5(8) . . . 1_545
O31 N6 O16 Na3 -173.5(7) 4 . . 1_545
O17 N6 O16 Na2 -176.5(7) . . . 4
O31 N6 O16 Na2 5.5(8) 4 . . 4
Na3 N6 O16 Na2 179.0(3) 1_545 . . 4
O16 N6 O17 Na3 -5.2(9) . . . 1_545
O31 N6 O17 Na3 172.9(6) 4 . . 1_545
O16 N6 O17 La2 -177.9(7) . . . .
O31 N6 O17 La2 0.2(8) 4 . . .
Na3 N6 O17 La2 -172.7(4) 1_545 . . .
O13 La2 O17 N6 43.1(5) . . . .
O19 La2 O17 N6 116.8(5) . . . .
O31 La2 O17 N6 -0.1(4) 4 . . .
O6 La2 O17 N6 -99.7(5) . . . .
O15 La2 O17 N6 77.4(5) . . . .
O18 La2 O17 N6 177.6(4) . . . .
O22 La2 O17 N6 157.3(5) . . . .
O5 La2 O17 N6 -78.7(5) . . . .
O21 La2 O17 N6 -151.6(5) . . . .
O10 La2 O17 N6 -27.0(5) . . . .
O12 La2 O17 N6 -18.0(9) . . . .
O13 La2 O17 Na3 -117.1(7) . . . 1_545
O19 La2 O17 Na3 -43.4(8) . . . 1_545
O31 La2 O17 Na3 -160.3(8) 4 . . 1_545
O6 La2 O17 Na3 100.1(7) . . . 1_545
O15 La2 O17 Na3 -82.8(7) . . . 1_545
O18 La2 O17 Na3 17.4(8) . . . 1_545
O22 La2 O17 Na3 -2.9(7) . . . 1_545
O5 La2 O17 Na3 121.0(7) . . . 1_545
O21 La2 O17 Na3 48.2(7) . . . 1_545
O10 La2 O17 Na3 172.8(7) . . . 1_545
O12 La2 O17 Na3 -178.2(5) . . . 1_545
O20 N7 O18 La2 174.5(8) . . . .
O19 N7 O18 La2 -4.1(7) . . . .
O13 La2 O18 N7 34.8(5) . . . .
O19 La2 O18 N7 2.5(4) . . . .
O17 La2 O18 N7 -97.6(5) . . . .
O6 La2 O18 N7 160.2(5) . . . .
O15 La2 O18 N7 -17.8(5) . . . .
O22 La2 O18 N7 -76.9(5) . . . .
O5 La2 O18 N7 -180.0(4) . . . .
O21 La2 O18 N7 -127.4(5) . . . .
O10 La2 O18 N7 105.5(5) . . . .
O12 La2 O18 N7 87.6(5) . . . .
O20 N7 O19 Na3 -7.5(9) . . . .
O18 N7 O19 Na3 171.2(6) . . . .
O20 N7 O19 La2 -174.4(7) . . . .
O18 N7 O19 La2 4.3(7) . . . .
O28 Na3 O19 N7 -163.2(5) . . . .
O26 Na3 O19 N7 -82.5(5) . . . .
O17 Na3 O19 N7 76.1(5) 1_565 . . .
O29 Na3 O19 N7 5.6(8) . . . .
O30 Na3 O19 N7 120.2(7) . . . .
O20 Na3 O19 N7 3.8(5) . . . .
O16 Na3 O19 N7 122.2(5) 1_565 . . .
N9 Na3 O19 N7 51.5(10) 1_565 . . .
N6 Na3 O19 N7 99.1(5) 1_565 . . .
O28 Na3 O19 La2 -17.0(7) . . . .
O26 Na3 O19 La2 63.7(7) . . . .
O17 Na3 O19 La2 -137.7(7) 1_565 . . .
O29 Na3 O19 La2 151.8(5) . . . .
O30 Na3 O19 La2 -93.5(9) . . . .
O20 Na3 O19 La2 150.1(8) . . . .
O16 Na3 O19 La2 -91.6(7) 1_565 . . .
N9 Na3 O19 La2 -162.2(6) 1_565 . . .
N6 Na3 O19 La2 -114.6(7) 1_565 . . .
O13 La2 O19 N7 -150.1(5) . . . .
O17 La2 O19 N7 116.9(5) . . . .
O31 La2 O19 N7 178.5(4) 4 . . .
O6 La2 O19 N7 -25.6(5) . . . .
O15 La2 O19 N7 157.0(5) . . . .
O18 La2 O19 N7 -2.5(4) . . . .
O22 La2 O19 N7 75.7(5) . . . .
O5 La2 O19 N7 -9.6(9) . . . .
O21 La2 O19 N7 46.0(5) . . . .
O10 La2 O19 N7 -97.8(5) . . . .
O12 La2 O19 N7 -76.4(5) . . . .
O13 La2 O19 Na3 63.7(7) . . . .
O17 La2 O19 Na3 -29.3(8) . . . .
O31 La2 O19 Na3 32.2(8) 4 . . .
O6 La2 O19 Na3 -171.9(6) . . . .
O15 La2 O19 Na3 10.7(6) . . . .
O18 La2 O19 Na3 -148.7(8) . . . .
O22 La2 O19 Na3 -70.6(7) . . . .
O5 La2 O19 Na3 -155.9(6) . . . .
O21 La2 O19 Na3 -100.3(7) . . . .
O10 La2 O19 Na3 116.0(7) . . . .
O12 La2 O19 Na3 137.3(7) . . . .
O18 N7 O20 Na4 7.4(13) . . . 4_566
O19 N7 O20 Na4 -174.0(5) . . . 4_566
O18 N7 O20 Na3 -171.8(8) . . . .
O19 N7 O20 Na3 6.7(8) . . . .
O28 Na3 O20 N7 18.3(7) . . . .
O19 Na3 O20 N7 -4.0(5) . . . .
O26 Na3 O20 N7 84.6(5) . . . .
O17 Na3 O20 N7 -105.1(5) 1_565 . . .
O29 Na3 O20 N7 177.0(5) . . . .
O30 Na3 O20 N7 -151.4(5) . . . .
O16 Na3 O20 N7 -64.0(5) 1_565 . . .
N9 Na3 O20 N7 -167.8(5) 1_565 . . .
N6 Na3 O20 N7 -84.9(5) 1_565 . . .
O28 Na3 O20 Na4 -160.9(4) . . . 4_566
O19 Na3 O20 Na4 176.8(5) . . . 4_566
O26 Na3 O20 Na4 -94.6(4) . . . 4_566
O17 Na3 O20 Na4 75.7(4) 1_565 . . 4_566
O29 Na3 O20 Na4 -2.2(5) . . . 4_566
O30 Na3 O20 Na4 29.4(6) . . . 4_566
O16 Na3 O20 Na4 116.7(4) 1_565 . . 4_566
N9 Na3 O20 Na4 13.0(5) 1_565 . . 4_566
N6 Na3 O20 Na4 95.9(4) 1_565 . . 4_566
O23 N8 O21 Na4 7.4(8) . . . 4_556
O22 N8 O21 Na4 -173.0(6) . . . 4_556
O23 N8 O21 La2 175.0(7) . . . .
O22 N8 O21 La2 -5.4(7) . . . .
Na4 N8 O21 La2 167.5(3) 4_556 . . .
O13 La2 O21 N8 -21.3(10) . . . .
O19 La2 O21 N8 41.4(5) . . . .
O17 La2 O21 N8 -78.9(5) . . . .
O31 La2 O21 N8 -101.6(5) 4 . . .
O6 La2 O21 N8 153.0(5) . . . .
O15 La2 O21 N8 -28.6(5) . . . .
O18 La2 O21 N8 77.4(5) . . . .
O22 La2 O21 N8 3.1(4) . . . .
O5 La2 O21 N8 -154.8(5) . . . .
O10 La2 O21 N8 175.5(4) . . . .
O12 La2 O21 N8 116.7(5) . . . .
O13 La2 O21 Na4 104.9(11) . . . 4_556
O19 La2 O21 Na4 167.6(10) . . . 4_556
O17 La2 O21 Na4 47.3(10) . . . 4_556
O31 La2 O21 Na4 24.7(10) 4 . . 4_556
O6 La2 O21 Na4 -80.8(10) . . . 4_556
O15 La2 O21 Na4 97.6(10) . . . 4_556
O18 La2 O21 Na4 -156.4(10) . . . 4_556
O22 La2 O21 Na4 129.3(11) . . . 4_556
O5 La2 O21 Na4 -28.6(9) . . . 4_556
O10 La2 O21 Na4 -58.2(10) . . . 4_556
O12 La2 O21 Na4 -117.1(10) . . . 4_556
O21 N8 O22 La2 5.6(7) . . . .
O23 N8 O22 La2 -174.8(6) . . . .
O21 N8 O22 La3 -178.1(6) . . . .
O23 N8 O22 La3 1.6(7) . . . .
O13 La2 O22 N8 169.3(4) . . . .
O19 La2 O22 N8 -141.9(5) . . . .
O17 La2 O22 N8 74.5(4) . . . .
O31 La2 O22 N8 93.0(4) 4 . . .
O6 La2 O22 N8 -32.4(5) . . . .
O15 La2 O22 N8 147.1(5) . . . .
O18 La2 O22 N8 -89.2(4) . . . .
O5 La2 O22 N8 18.8(5) . . . .
O21 La2 O22 N8 -2.9(4) . . . .
O12 La2 O22 N8 -107.4(5) . . . .
O13 La2 O22 La3 3.1(11) . . . .
O19 La2 O22 La3 51.9(10) . . . .
O17 La2 O22 La3 -91.7(10) . . . .
O31 La2 O22 La3 -73.1(11) 4 . . .
O6 La2 O22 La3 161.4(10) . . . .
O15 La2 O22 La3 -19.0(10) . . . .
O18 La2 O22 La3 104.7(11) . . . .
O5 La2 O22 La3 -147.4(10) . . . .
O21 La2 O22 La3 -169.1(12) . . . .
O12 La2 O22 La3 86.5(10) . . . .
O25 La3 O22 N8 179.0(4) . . . .
O25 La3 O22 N8 84.7(4) 2_655 . . .
O24 La3 O22 N8 -133.7(5) . . . .
O24 La3 O22 N8 32.0(5) 2_655 . . .
O29 La3 O22 N8 -81.5(4) 1_545 . . .
O29 La3 O22 N8 -19.3(5) 2_645 . . .
O26 La3 O22 N8 102.6(5) 2_655 . . .
O26 La3 O22 N8 157.2(5) . . . .
O23 La3 O22 N8 -0.9(4) . . . .
O23 La3 O22 N8 -93.7(5) 2_655 . . .
O25 La3 O22 La2 -14.9(11) . . . .
O25 La3 O22 La2 -109.2(11) 2_655 . . .
O24 La3 O22 La2 32.5(10) . . . .
O24 La3 O22 La2 -161.9(10) 2_655 . . .
O29 La3 O22 La2 84.6(10) 1_545 . . .
O29 La3 O22 La2 146.8(10) 2_645 . . .
O26 La3 O22 La2 -91.2(10) 2_655 . . .
O26 La3 O22 La2 -36.7(10) . . . .
O23 La3 O22 La2 165.3(11) . . . .
O23 La3 O22 La2 72.4(11) 2_655 . . .
O21 N8 O23 Na4 -7.6(8) . . . 4_556
O22 N8 O23 Na4 172.7(6) . . . 4_556
O21 N8 O23 La3 178.1(7) . . . .
O22 N8 O23 La3 -1.6(7) . . . .
Na4 N8 O23 La3 -174.3(4) 4_556 . . .
O25 La3 O23 N8 0.5(12) . . . .
O25 La3 O23 N8 -73.3(5) 2_655 . . .
O24 La3 O23 N8 46.2(5) . . . .
O24 La3 O23 N8 -145.7(5) 2_655 . . .
O29 La3 O23 N8 76.2(5) 1_545 . . .
O29 La3 O23 N8 161.9(5) 2_645 . . .
O26 La3 O23 N8 -95.7(5) 2_655 . . .
O26 La3 O23 N8 -23.8(5) . . . .
O22 La3 O23 N8 173.9(4) 2_655 . . .
O22 La3 O23 N8 0.9(4) . . . .
O23 La3 O23 N8 119.1(5) 2_655 . . .
O25 La3 O23 Na4 -156.3(9) . . . 4_556
O25 La3 O23 Na4 129.9(11) 2_655 . . 4_556
O24 La3 O23 Na4 -110.6(11) . . . 4_556
O24 La3 O23 Na4 57.5(11) 2_655 . . 4_556
O29 La3 O23 Na4 -80.6(11) 1_545 . . 4_556
O29 La3 O23 Na4 5.1(10) 2_645 . . 4_556
O26 La3 O23 Na4 107.5(11) 2_655 . . 4_556
O26 La3 O23 Na4 179.4(10) . . . 4_556
O22 La3 O23 Na4 17.1(12) 2_655 . . 4_556
O22 La3 O23 Na4 -155.9(12) . . . 4_556
O23 La3 O23 Na4 -37.7(10) 2_655 . . 4_556
O30 N9 O24 Na4 -14.3(9) 1_545 . . .
O29 N9 O24 Na4 164.5(6) 1_545 . . .
Na3 N9 O24 Na4 93(3) 1_545 . . .
O30 N9 O24 La3 -175.8(7) 1_545 . . .
O29 N9 O24 La3 3.0(8) 1_545 . . .
Na3 N9 O24 La3 -69(3) 1_545 . . .
O28 Na4 O24 N9 -148.4(6) . . . .
O15 Na4 O24 N9 -68.9(6) . . . .
O20 Na4 O24 N9 135.5(8) 4_565 . . .
O23 Na4 O24 N9 61.8(6) 4 . . .
O21 Na4 O24 N9 19.1(6) 4 . . .
O14 Na4 O24 N9 -77.1(6) . . . .
O27 Na4 O24 N9 138.9(6) 3_665 . . .
O30 Na4 O24 N9 7.1(5) 1_545 . . .
N8 Na4 O24 N9 42.4(6) 4 . . .
O28 Na4 O24 La3 -9.8(7) . . . .
O15 Na4 O24 La3 69.6(6) . . . .
O20 Na4 O24 La3 -85.9(10) 4_565 . . .
O23 Na4 O24 La3 -159.6(6) 4 . . .
O21 Na4 O24 La3 157.6(5) 4 . . .
O14 Na4 O24 La3 61.4(7) . . . .
O27 Na4 O24 La3 -82.5(6) 3_665 . . .
O30 Na4 O24 La3 145.6(7) 1_545 . . .
N8 Na4 O24 La3 -179.1(5) 4 . . .
O25 La3 O24 N9 -154.2(6) . . . .
O25 La3 O24 N9 111.2(5) 2_655 . . .
O24 La3 O24 N9 -18.9(5) 2_655 . . .
O29 La3 O24 N9 -1.7(5) 1_545 . . .
O29 La3 O24 N9 -33.5(6) 2_645 . . .
O26 La3 O24 N9 170.6(5) 2_655 . . .
O26 La3 O24 N9 152.8(6) . . . .
O22 La3 O24 N9 -102.7(5) 2_655 . . .
O22 La3 O24 N9 69.6(5) . . . .
O23 La3 O24 N9 36.0(5) . . . .
O23 La3 O24 N9 -77.5(5) 2_655 . . .
O25 La3 O24 Na4 66.0(6) . . . .
O25 La3 O24 Na4 -28.5(7) 2_655 . . .
O24 La3 O24 Na4 -158.6(6) 2_655 . . .
O29 La3 O24 Na4 -141.4(7) 1_545 . . .
O29 La3 O24 Na4 -173.2(5) 2_645 . . .
O26 La3 O24 Na4 30.9(7) 2_655 . . .
O26 La3 O24 Na4 13.1(6) . . . .
O22 La3 O24 Na4 117.6(6) 2_655 . . .
O22 La3 O24 Na4 -70.1(6) . . . .
O23 La3 O24 Na4 -103.7(6) . . . .
O23 La3 O24 Na4 142.8(7) 2_655 . . .
O27 N10 O25 La3 -174.5(7) . . . .
O26 N10 O25 La3 1.4(8) . . . .
O25 La3 O25 N10 40.4(4) 2_655 . . .
O24 La3 O25 N10 -78.3(5) . . . .
O24 La3 O25 N10 112.9(5) 2_655 . . .
O29 La3 O25 N10 -99.8(5) 1_545 . . .
O29 La3 O25 N10 171.9(4) 2_645 . . .
O26 La3 O25 N10 72.3(5) 2_655 . . .
O26 La3 O25 N10 -0.8(5) . . . .
O22 La3 O25 N10 156.4(5) 2_655 . . .
O22 La3 O25 N10 -29.7(6) . . . .
O23 La3 O25 N10 -29.3(12) . . . .
O23 La3 O25 N10 -152.8(5) 2_655 . . .
O27 N10 O26 Na3 -12.2(10) . . . .
O25 N10 O26 Na3 171.8(6) . . . .
O27 N10 O26 La3 174.6(7) . . . .
O25 N10 O26 La3 -1.4(8) . . . .
O28 Na3 O26 N10 -62.3(6) . . . .
O19 Na3 O26 N10 -159.9(6) . . . .
O17 Na3 O26 N10 124.9(8) 1_565 . . .
O29 Na3 O26 N10 55.8(6) . . . .
O30 Na3 O26 N10 9.9(7) . . . .
O20 Na3 O26 N10 150.6(6) . . . .
O16 Na3 O26 N10 -108.9(7) 1_565 . . .
N9 Na3 O26 N10 35.0(6) 1_565 . . .
N6 Na3 O26 N10 -152.3(11) 1_565 . . .
O28 Na3 O26 La3 103.4(6) . . . .
O19 Na3 O26 La3 5.8(6) . . . .
O17 Na3 O26 La3 -69.4(11) 1_565 . . .
O29 Na3 O26 La3 -138.5(6) . . . .
O30 Na3 O26 La3 175.6(5) . . . .
O20 Na3 O26 La3 -43.7(6) . . . .
O16 Na3 O26 La3 56.8(8) 1_565 . . .
N9 Na3 O26 La3 -159.3(5) 1_565 . . .
N6 Na3 O26 La3 13.4(16) 1_565 . . .
O25 La3 O26 N10 0.8(4) . . . .
O25 La3 O26 N10 -136.3(5) 2_655 . . .
O24 La3 O26 N10 80.9(5) . . . .
O24 La3 O26 N10 -101.5(5) 2_655 . . .
O29 La3 O26 N10 100.9(5) 1_545 . . .
O26 La3 O26 N10 -83.3(5) 2_655 . . .
O22 La3 O26 N10 -21.3(5) 2_655 . . .
O22 La3 O26 N10 155.2(5) . . . .
O23 La3 O26 N10 173.5(4) . . . .
O23 La3 O26 N10 29.6(5) 2_655 . . .
O25 La3 O26 Na3 -166.0(7) . . . .
O25 La3 O26 Na3 57.0(6) 2_655 . . .
O24 La3 O26 Na3 -85.8(6) . . . .
O24 La3 O26 Na3 91.7(6) 2_655 . . .
O29 La3 O26 Na3 -65.9(6) 1_545 . . .
O26 La3 O26 Na3 109.9(7) 2_655 . . .
O22 La3 O26 Na3 171.9(5) 2_655 . . .
O22 La3 O26 Na3 -11.6(6) . . . .
O23 La3 O26 Na3 6.8(7) . . . .
O23 La3 O26 Na3 -137.2(5) 2_655 . . .
O25 N10 O27 Na4 24.6(12) . . . 3_665
O26 N10 O27 Na4 -151.2(6) . . . 3_665
O19 Na3 O28 Na4 40.8(5) . . . .
O26 Na3 O28 Na4 -43.2(4) . . . .
O17 Na3 O28 Na4 133.7(4) 1_565 . . .
O29 Na3 O28 Na4 -131.8(4) . . . .
O30 Na3 O28 Na4 -163.2(4) . . . .
O20 Na3 O28 Na4 23.9(7) . . . .
O16 Na3 O28 Na4 114.0(4) 1_565 . . .
N9 Na3 O28 Na4 -150.5(4) 1_565 . . .
N6 Na3 O28 Na4 124.2(4) 1_565 . . .
O24 Na4 O28 Na3 30.9(5) . . . .
O15 Na4 O28 Na3 -46.0(4) . . . .
O20 Na4 O28 Na3 -169.2(4) 4_565 . . .
O23 Na4 O28 Na3 138.6(4) 4 . . .
O21 Na4 O28 Na3 -130.3(4) 4 . . .
O14 Na4 O28 Na3 -93.8(4) . . . .
O27 Na4 O28 Na3 112.1(4) 3_665 . . .
O30 Na4 O28 Na3 3.6(7) 1_545 . . .
N8 Na4 O28 Na3 -172.0(4) 4 . . .
O28 Na3 O29 N9 -46.9(5) . . . 1_565
O19 Na3 O29 N9 145.7(5) . . . 1_565
O26 Na3 O29 N9 -128.7(5) . . . 1_565
O17 Na3 O29 N9 72.3(5) 1_565 . . 1_565
O30 Na3 O29 N9 -5.2(4) . . . 1_565
O20 Na3 O29 N9 147.1(5) . . . 1_565
O16 Na3 O29 N9 42.4(5) 1_565 . . 1_565
N6 Na3 O29 N9 57.2(5) 1_565 . . 1_565
O28 Na3 O29 La3 -176.0(8) . . . 1_565
O19 Na3 O29 La3 16.6(12) . . . 1_565
O26 Na3 O29 La3 102.2(9) . . . 1_565
O17 Na3 O29 La3 -56.8(9) 1_565 . . 1_565
O30 Na3 O29 La3 -134.3(10) . . . 1_565
O20 Na3 O29 La3 18.0(9) . . . 1_565
O16 Na3 O29 La3 -86.7(9) 1_565 . . 1_565
N9 Na3 O29 La3 -129.1(11) 1_565 . . 1_565
N6 Na3 O29 La3 -71.9(9) 1_565 . . 1_565
O28 Na3 O30 N9 148.6(5) . . . 1_565
O19 Na3 O30 N9 -130.9(7) . . . 1_565
O26 Na3 O30 N9 74.7(6) . . . 1_565
O17 Na3 O30 N9 -84.4(5) 1_565 . . 1_565
O29 Na3 O30 N9 5.4(5) . . . 1_565
O20 Na3 O30 N9 -37.5(6) . . . 1_565
O16 Na3 O30 N9 -132.8(5) 1_565 . . 1_565
N6 Na3 O30 N9 -109.2(5) 1_565 . . 1_565
O28 Na3 O30 Na4 -123.3(7) . . . 1_565
O19 Na3 O30 Na4 -42.8(11) . . . 1_565
O26 Na3 O30 Na4 162.7(6) . . . 1_565
O17 Na3 O30 Na4 3.6(7) 1_565 . . 1_565
O29 Na3 O30 Na4 93.5(7) . . . 1_565
O20 Na3 O30 Na4 50.6(9) . . . 1_565
O16 Na3 O30 Na4 -44.8(7) 1_565 . . 1_565
N9 Na3 O30 Na4 88.1(9) 1_565 . . 1_565
N6 Na3 O30 Na4 -21.2(7) 1_565 . . 1_565
O32 Na2 O31 N6 19.4(6) 1_565 . . 4_556
O9 Na2 O31 N6 141.4(5) 4_556 . . 4_556
O6 Na2 O31 N6 -72.0(5) . . . 4_556
O4 Na2 O31 N6 -122.6(5) . . . 4_556
O8 Na2 O31 N6 87.4(5) 4_556 . . 4_556
O1 Na2 O31 N6 -149.0(5) 3_756 . . 4_556
N3 Na2 O31 N6 114.1(5) 4_556 . . 4_556
O16 Na2 O31 N6 -3.1(5) 4_556 . . 4_556
O3 Na2 O31 N6 126.8(5) 3_756 . . 4_556
O32 Na2 O31 La2 -148.1(8) 1_565 . . 4_556
O9 Na2 O31 La2 -26.2(8) 4_556 . . 4_556
O6 Na2 O31 La2 120.4(8) . . . 4_556
O4 Na2 O31 La2 69.9(9) . . . 4_556
O8 Na2 O31 La2 -80.2(9) 4_556 . . 4_556
O1 Na2 O31 La2 43.4(11) 3_756 . . 4_556
N3 Na2 O31 La2 -53.4(8) 4_556 . . 4_556
O16 Na2 O31 La2 -170.7(10) 4_556 . . 4_556
O3 Na2 O31 La2 -40.8(11) 3_756 . . 4_556
